data_7716889
loop_
_publ_author_name
'Moberg, Megan E.'
'Reid, Amelia G.'
'Dickie, Diane A.'
'Machan, Charles W.'

_publ_section_title
;
 Pre-equilibrium reactions involving pendent relays improve CO<sub>2</sub>
 reduction mediated by molecular Cr-based electrocatalysts.
;
_journal_issue 41
_journal_name_full 'Dalton transactions (Cambridge, England : 2003)'
_journal_page_first 16849
_journal_page_last 16860
_journal_paper_doi 10.1039/d4dt01981d
_journal_volume 53
_journal_year 2024
_chemical_formula_sum 'C84 H116 Cl2 Cr2 N12 O12'
_chemical_formula_weight 1660.78
_space_group_crystal_system triclinic
_space_group_IT_number 2
_space_group_name_Hall '-P 1'
_space_group_name_H-M_alt 'P -1'
_atom_sites_solution_hydrogens geom
_atom_sites_solution_primary dual
_audit_update_record
;
2024-02-01 deposited with the CCDC.	2024-08-16 downloaded from the CCDC.
;
_cell_angle_alpha 76.384(3)
_cell_angle_beta 77.776(3)
_cell_angle_gamma 68.844(3)
_cell_formula_units_Z 1
_cell_length_a 10.2564(11)
_cell_length_b 12.7752(13)
_cell_length_c 18.0002(17)
_cell_measurement_reflns_used 9949
_cell_measurement_temperature 100.(2)
_cell_measurement_theta_max 25.6249
_cell_measurement_theta_min 2.2730
_cell_volume 2116.7(4)
_computing_cell_refinement 'SAINT V8.40B (Bruker AXS LLC, 2019)'
_computing_data_collection 'Bruker Instrument Service v8.5.0.27'
_computing_data_reduction 'SAINT V8.40B (Bruker AXS LLC, 2019)'
_computing_structure_refinement 'SHELXL-2019/1 (Sheldrick, 2019)'
_computing_structure_solution 'SHELXT 2018/2 (Sheldrick, 2018)'
_diffrn_ambient_temperature 100.(2)
_diffrn_detector_area_resol_mean 7.3910
_diffrn_measured_fraction_theta_full 0.995
_diffrn_measured_fraction_theta_max 0.995
_diffrn_measurement_device 'Kappa four-circle diffractometer'
_diffrn_measurement_device_type 'Bruker D8 Venture'
_diffrn_measurement_method '\f and \w scans'
_diffrn_radiation_monochromator 'HELIOS double bounce multilayer mirror'
_diffrn_radiation_type 'Mo K\a'
_diffrn_radiation_wavelength 0.71073
_diffrn_reflns_av_R_equivalents 0.0690
_diffrn_reflns_av_unetI/netI 0.0543
_diffrn_reflns_limit_h_max 12
_diffrn_reflns_limit_h_min -12
_diffrn_reflns_limit_k_max 15
_diffrn_reflns_limit_k_min -15
_diffrn_reflns_limit_l_max 21
_diffrn_reflns_limit_l_min -17
_diffrn_reflns_number 41199
_diffrn_reflns_theta_full 25.24
_diffrn_reflns_theta_max 25.73
_diffrn_reflns_theta_min 2.27
_diffrn_source 'micro-focus sealed X-ray tube'
_diffrn_source_current 1.4
_diffrn_source_power 0.07
_diffrn_source_type 'Incoatec I\mS 3.0'
_diffrn_source_voltage 50
_exptl_absorpt_coefficient_mu 0.386
_exptl_absorpt_correction_T_max 0.96
_exptl_absorpt_correction_T_min 0.68
_exptl_absorpt_correction_type multi-scan
_exptl_absorpt_process_details
;
Krause, L., Herbst-Irmer, R., Sheldrick, G. M., Stalke, D. (2015).
"Comparison of silver and molybdenum microfocus X-ray sources for
single-crystal structure determination"
J. Appl. Cryst. 48, 3-10.
doi:10.1107/S1600576714022985
;
_exptl_crystal_colour red
_exptl_crystal_density_diffrn 1.303
_exptl_crystal_density_method 'not measured'
_exptl_crystal_description block
_exptl_crystal_F_000 882
_exptl_crystal_recrystallization_method 'Re-crystallisation from solvent: N,N-dimethylformamide'
_exptl_crystal_size_max 0.185
_exptl_crystal_size_mid 0.130
_exptl_crystal_size_min 0.107
_refine_diff_density_max 1.885
_refine_diff_density_min -0.494
_refine_ls_extinction_method none
_refine_ls_goodness_of_fit_ref 1.073
_refine_ls_hydrogen_treatment constr
_refine_ls_matrix_type full
_refine_ls_number_parameters 555
_refine_ls_number_reflns 8045
_refine_ls_number_restraints 5
_refine_ls_restrained_S_all 1.073
_refine_ls_R_factor_all 0.1162
_refine_ls_R_factor_gt 0.0844
_refine_ls_shift/su_max 0.001
_refine_ls_shift/su_mean 0.000
_refine_ls_structure_factor_coef Fsqd
_refine_ls_weighting_details 'w=1/[\s^2^(Fo^2^)+(0.1311P)^2^+4.0720P] where P=(Fo^2^+2Fc^2^)/3'
_refine_ls_weighting_scheme calc
_refine_ls_wR_factor_gt 0.2254
_refine_ls_wR_factor_ref 0.2563
_reflns_Friedel_coverage 0.000
_reflns_number_gt 5671
_reflns_number_total 8045
_reflns_threshold_expression 'I > 2\s(I)'
_cod_data_source_file d4dt01981d3.cif
_cod_data_source_block CrptbudhbpyCl_2_8DMF
_cod_depositor_comments
;
The following automatic conversions were performed:

data item '_exptl_absorpt_correction_type' value 'Multi-Scan' was
changed to 'multi-scan' in accordance with the
/home/data/users/saulius/crontab/automatic-downloads/rss-feeds/RSC/lib/dictionaries/cif_core.dic
dictionary named 'cif_core.dic' version 2.4.2 last updated on
2011-04-26.

Automatic conversion script
Id: cif_fix_values 8170 2020-07-09 18:12:32Z antanas 

 Adding full bibliography for 7716888--7716889.cif.
;
_cod_database_code 7716889

loop_
_space_group_symop_operation_xyz
'x, y, z'
'-x, -y, -z'

loop_
_atom_site_type_symbol
_atom_site_label
_atom_site_fract_x
_atom_site_fract_y
_atom_site_fract_z
_atom_site_U_iso_or_equiv
_atom_site_adp_type
_atom_site_calc_flag
_atom_site_refinement_flags_adp
_atom_site_refinement_flags_occupancy
_atom_site_refinement_flags_posn
_atom_site_occupancy
_atom_site_disorder_assembly
_atom_site_disorder_group
Cr Cr1 0.93584(7) 0.40840(6) 0.55018(4) 0.0351(2) Uani d . . . 1.000000 . .
Cl Cl1 0.90139(11) 0.24417(9) 0.53879(7) 0.0412(3) Uani d . . . 1.000000 . .
O O1 1.0393(3) 0.4390(2) 0.44727(16) 0.0343(7) Uani d . . . 1.000000 . .
O O2 1.0969(3) 0.3275(3) 0.59906(17) 0.0368(7) Uani d . . . 1.000000 . .
N N1 0.7538(4) 0.5001(3) 0.5053(2) 0.0341(8) Uani d . . . 1.000000 . .
N N2 0.8082(4) 0.4246(3) 0.6512(2) 0.0379(9) Uani d . . . 1.000000 . .
C C1 0.9957(4) 0.4278(4) 0.3845(3) 0.0357(10) Uani d . . . 1.000000 . .
C C2 1.0975(5) 0.3739(4) 0.3287(3) 0.0435(11) Uani d . . . 1.000000 . .
H H2 1.192773 0.339819 0.338326 0.052000 Uiso calc U . R 1.000000 . .
C C3 1.0639(5) 0.3688(4) 0.2603(3) 0.0474(12) Uani d . . . 1.000000 . .
H H3 1.135789 0.330801 0.223563 0.057000 Uiso calc U . R 1.000000 . .
C C4 0.9256(5) 0.4186(4) 0.2438(3) 0.0465(12) Uani d . . . 1.000000 . .
C C5 0.8227(5) 0.4660(4) 0.3022(3) 0.0404(11) Uani d . . . 1.000000 . .
H H5 0.726813 0.495254 0.293620 0.049000 Uiso calc U . R 1.000000 . .
C C6 0.8538(5) 0.4724(4) 0.3721(3) 0.0388(10) Uani d . . . 1.000000 . .
C C7 0.7368(4) 0.5264(4) 0.4311(3) 0.0343(10) Uani d . . . 1.000000 . .
C C8 0.6079(4) 0.6040(4) 0.4084(3) 0.0367(10) Uani d . . . 1.000000 . .
H H8 0.596075 0.625789 0.355393 0.044000 Uiso calc U . R 1.000000 . .
C C9 0.4988(4) 0.6480(4) 0.4644(3) 0.0379(10) Uani d . . . 1.000000 . .
H H9 0.411220 0.699803 0.449733 0.045000 Uiso calc U . R 1.000000 . .
C C10 0.5166(4) 0.6173(4) 0.5406(3) 0.0397(11) Uani d . . . 1.000000 . .
H H10 0.441361 0.646277 0.579168 0.048000 Uiso calc U . R 1.000000 . .
C C11 0.6467(4) 0.5430(4) 0.5608(3) 0.0361(10) Uani d . . . 1.000000 . .
C C12 0.6759(5) 0.5006(4) 0.6409(3) 0.0419(11) Uani d . . . 1.000000 . .
C C13 0.5776(5) 0.5347(5) 0.7035(3) 0.0511(13) Uani d . . . 1.000000 . .
H H13 0.486435 0.587663 0.696339 0.061000 Uiso calc U . R 1.000000 . .
C C14 0.6147(5) 0.4901(5) 0.7768(3) 0.0590(15) Uani d . . . 1.000000 . .
H H14 0.547095 0.510961 0.820365 0.071000 Uiso calc U . R 1.000000 . .
C C15 0.7472(5) 0.4163(5) 0.7875(3) 0.0518(13) Uani d . . . 1.000000 . .
H H15 0.772617 0.388188 0.837964 0.062000 Uiso calc U . R 1.000000 . .
C C16 0.8462(5) 0.3824(4) 0.7224(3) 0.0416(11) Uani d . . . 1.000000 . .
C C17 0.9898(5) 0.3018(4) 0.7338(3) 0.0422(11) Uani d . . . 1.000000 . .
C C18 1.1037(5) 0.2815(4) 0.6718(3) 0.0378(10) Uani d . . . 1.000000 . .
C C19 1.2362(5) 0.2061(4) 0.6911(3) 0.0400(11) Uani d . . . 1.000000 . .
H H19 1.313264 0.189536 0.650874 0.048000 Uiso calc U . R 1.000000 . .
C C20 1.2578(5) 0.1561(4) 0.7651(3) 0.0469(12) Uani d . . . 1.000000 . .
H H20 1.349354 0.106367 0.774788 0.056000 Uiso calc U . R 1.000000 . .
C C21 1.1491(5) 0.1759(4) 0.8274(3) 0.0473(12) Uani d . . . 1.000000 . .
C C22 1.0183(5) 0.2471(4) 0.8092(3) 0.0446(11) Uani d . . . 1.000000 . .
H H22 0.942142 0.260279 0.850227 0.054000 Uiso calc U . R 1.000000 . .
C C23 1.1786(6) 0.1189(5) 0.9098(3) 0.0559(14) Uani d . . . 1.000000 . .
C C24 1.0457(7) 0.1511(6) 0.9695(3) 0.0707(18) Uani d . . . 1.000000 . .
H H24A 0.970835 0.131141 0.956147 0.106000 Uiso calc U . R 1.000000 . .
H H24B 1.013884 0.233239 0.969451 0.106000 Uiso calc U . R 1.000000 . .
H H24C 1.067738 0.109399 1.020873 0.106000 Uiso calc U . R 1.000000 . .
C C25 1.2938(7) 0.1502(7) 0.9294(4) 0.0744(19) Uani d . . . 1.000000 . .
H H25A 1.310065 0.114859 0.982635 0.112000 Uiso calc U . R 1.000000 . .
H H25B 1.265486 0.233245 0.924104 0.112000 Uiso calc U . R 1.000000 . .
H H25C 1.380845 0.122911 0.894160 0.112000 Uiso calc U . R 1.000000 . .
C C26 1.2276(8) -0.0115(5) 0.9143(4) 0.0734(19) Uani d . . . 1.000000 . .
H H26A 1.318846 -0.036147 0.881751 0.110000 Uiso calc U . R 1.000000 . .
H H26B 1.157695 -0.031795 0.896180 0.110000 Uiso calc U . R 1.000000 . .
H H26C 1.237348 -0.049417 0.967886 0.110000 Uiso calc U . R 1.000000 . .
C C27 0.8948(6) 0.4255(5) 0.1631(3) 0.0594(15) Uani d . . . 1.000000 . .
C C28 0.7384(6) 0.4698(6) 0.1575(3) 0.0665(18) Uani d . . . 1.000000 . .
H H28A 0.693480 0.416323 0.191138 0.100000 Uiso calc U . R 1.000000 . .
H H28B 0.724570 0.477443 0.104038 0.100000 Uiso calc U . R 1.000000 . .
H H28C 0.695960 0.544392 0.173763 0.100000 Uiso calc U . R 1.000000 . .
C C29 0.9608(8) 0.5150(7) 0.1069(4) 0.086(2) Uani d . . . 1.000000 . .
H H29A 0.918817 0.588768 0.124233 0.129000 Uiso calc U . R 1.000000 . .
H H29B 0.941438 0.523510 0.054363 0.129000 Uiso calc U . R 1.000000 . .
H H29C 1.063140 0.487947 0.107253 0.129000 Uiso calc U . R 1.000000 . .
C C30 0.9625(8) 0.3114(8) 0.1369(5) 0.101(3) Uani d . . . 1.000000 . .
H H30A 1.061453 0.279906 0.145728 0.151000 Uiso calc U . R 1.000000 . .
H H30B 0.957805 0.321228 0.081773 0.151000 Uiso calc U . R 1.000000 . .
H H30C 0.912164 0.259022 0.166251 0.151000 Uiso calc U . R 1.000000 . .
O O3 0.6886(7) -0.0847(5) 0.8518(4) 0.1069(19) Uani d . . . 1.000000 . .
N N3 0.6737(5) 0.0969(4) 0.8004(3) 0.0586(12) Uani d . . . 1.000000 . .
C C31 0.6424(9) 0.1914(6) 0.7368(4) 0.082(2) Uani d . . . 1.000000 . .
H H31A 0.598434 0.173004 0.700448 0.124000 Uiso calc U . R 1.000000 . .
H H31B 0.729993 0.205274 0.710386 0.124000 Uiso calc U . R 1.000000 . .
H H31C 0.577429 0.259772 0.756632 0.124000 Uiso calc U . R 1.000000 . .
C C32 0.7255(11) 0.1141(8) 0.8629(4) 0.100(3) Uani d . . . 1.000000 . .
H H32A 0.811622 0.134328 0.843186 0.150000 Uiso calc U . R 1.000000 . .
H H32B 0.746765 0.043885 0.901224 0.150000 Uiso calc U . R 1.000000 . .
H H32C 0.653735 0.175962 0.886946 0.150000 Uiso calc U . R 1.000000 . .
C C33 0.6593(7) -0.0022(6) 0.8009(4) 0.0715(18) Uani d . . . 1.000000 . .
H H33 0.623537 -0.009245 0.758418 0.086000 Uiso calc U . R 1.000000 . .
O O5 0.3013(4) 0.7717(4) 0.6765(3) 0.0803(14) Uani d . . . 1.000000 . .
N N5 0.0804(5) 0.8981(4) 0.6642(3) 0.0618(13) Uani d . . . 1.000000 . .
C C37 0.0820(7) 0.9691(6) 0.7162(5) 0.088(2) Uani d . . . 1.000000 . .
H H37A 0.067783 1.047302 0.688436 0.132000 Uiso calc U . R 1.000000 . .
H H37B 0.173158 0.939017 0.735679 0.132000 Uiso calc U . R 1.000000 . .
H H37C 0.006090 0.968748 0.759687 0.132000 Uiso calc U . R 1.000000 . .
C C38 -0.0508(6) 0.9256(5) 0.6340(4) 0.0643(16) Uani d . . . 1.000000 . .
H H38A -0.078854 1.005058 0.607381 0.096000 Uiso calc U . R 1.000000 . .
H H38B -0.124755 0.915129 0.676571 0.096000 Uiso calc U . R 1.000000 . .
H H38C -0.037315 0.875223 0.597500 0.096000 Uiso calc U . R 1.000000 . .
C C39 0.1898(6) 0.8048(5) 0.6510(4) 0.0624(16) Uani d . . . 1.000000 . .
H H39 0.179303 0.760203 0.618690 0.075000 Uiso calc U . R 1.000000 . .
O O6 0.3244(6) 0.6533(5) 1.0275(3) 0.1027(18) Uani d . . . 1.000000 . .
N N6 0.4747(6) 0.6997(6) 0.9208(4) 0.0826(17) Uani d . . . 1.000000 . .
C C40 0.5955(11) 0.6613(9) 0.9586(5) 0.117(3) Uani d . . . 1.000000 . .
H H40A 0.665007 0.594639 0.938624 0.176000 Uiso calc U . R 1.000000 . .
H H40B 0.568465 0.640375 1.014251 0.176000 Uiso calc U . R 1.000000 . .
H H40C 0.636818 0.722259 0.949228 0.176000 Uiso calc U . R 1.000000 . .
C C41 0.4916(9) 0.7508(7) 0.8371(5) 0.099(3) Uani d . . . 1.000000 . .
H H41A 0.518065 0.819144 0.830843 0.148000 Uiso calc U . R 1.000000 . .
H H41B 0.402269 0.771479 0.817048 0.148000 Uiso calc U . R 1.000000 . .
H H41C 0.565573 0.695277 0.808594 0.148000 Uiso calc U . R 1.000000 . .
C C42 0.3518(8) 0.6966(6) 0.9586(5) 0.0784(19) Uani d . . . 1.000000 . .
H H42 0.274031 0.731388 0.930323 0.094000 Uiso calc U . R 1.000000 . .
O O4 0.572(14) 1.066(6) 0.617(4) 0.117(6) Uani d . P D 0.646(13) A 1
N N4 0.646(2) 0.9305(11) 0.5439(8) 0.055(3) Uani d . P . 0.646(13) A 1
C C34 0.7290(10) 0.9832(9) 0.4851(7) 0.078(4) Uani d . P . 0.646(13) A 1
H H34A 0.686599 1.007094 0.437373 0.118000 Uiso calc U P R 0.646(13) A 1
H H34B 0.824509 0.929004 0.476377 0.118000 Uiso calc U P R 0.646(13) A 1
H H34C 0.733592 1.050007 0.500927 0.118000 Uiso calc U P R 0.646(13) A 1
C C35 0.6462(15) 0.8260(12) 0.5339(8) 0.066(3) Uani d . P . 0.646(13) A 1
H H35A 0.743847 0.775461 0.524859 0.099000 Uiso calc U P R 0.646(13) A 1
H H35B 0.598729 0.836969 0.489437 0.099000 Uiso calc U P R 0.646(13) A 1
H H35C 0.596332 0.791745 0.580361 0.099000 Uiso calc U P R 0.646(13) A 1
C C36 0.5804(11) 0.9722(10) 0.6100(8) 0.073(4) Uani d . P D 0.646(13) A 1
H H36 0.540286 0.926610 0.651399 0.088000 Uiso calc U P R 0.646(13) A 1
O O4A 0.58(3) 1.074(10) 0.612(7) 0.117(6) Uani d . P D 0.354(13) A 2
N N4A 0.645(4) 0.914(2) 0.5659(14) 0.055(3) Uani d . P D 0.354(13) A 2
C C34A 0.549(2) 0.882(2) 0.6313(12) 0.086(7) Uani d . P D 0.354(13) A 2
H H34D 0.510923 0.941325 0.663493 0.129000 Uiso calc U P R 0.354(13) A 2
H H34E 0.598890 0.809632 0.661945 0.129000 Uiso calc U P R 0.354(13) A 2
H H34F 0.470649 0.873187 0.612641 0.129000 Uiso calc U P R 0.354(13) A 2
C C35A 0.707(2) 0.842(2) 0.5078(14) 0.063(6) Uani d . P D 0.354(13) A 2
H H35D 0.800909 0.791059 0.518475 0.094000 Uiso calc U P R 0.354(13) A 2
H H35E 0.714463 0.889879 0.456807 0.094000 Uiso calc U P R 0.354(13) A 2
H H35F 0.646611 0.797172 0.508851 0.094000 Uiso calc U P R 0.354(13) A 2
C C36A 0.6385(17) 1.0215(13) 0.5600(12) 0.053(5) Uani d . P D 0.354(13) A 2
H H36A 0.677994 1.058042 0.512981 0.064000 Uiso calc U P R 0.354(13) A 2

loop_
_atom_site_aniso_label
_atom_site_aniso_U_11
_atom_site_aniso_U_22
_atom_site_aniso_U_33
_atom_site_aniso_U_12
_atom_site_aniso_U_13
_atom_site_aniso_U_23
Cr1 0.0222(4) 0.0361(4) 0.0390(4) 0.0022(3) -0.0019(3) -0.0125(3)
Cl1 0.0300(6) 0.0361(6) 0.0515(7) -0.0007(4) -0.0037(5) -0.0143(5)
O1 0.0235(14) 0.0361(16) 0.0343(16) 0.0036(12) -0.0024(12) -0.0119(13)
O2 0.0256(15) 0.0371(16) 0.0404(18) -0.0022(12) -0.0022(12) -0.0083(13)
N1 0.0248(17) 0.0304(18) 0.043(2) -0.0020(14) -0.0017(15) -0.0134(16)
N2 0.0245(18) 0.041(2) 0.041(2) 0.0011(15) -0.0023(15) -0.0150(17)
C1 0.030(2) 0.035(2) 0.036(2) -0.0033(18) -0.0037(18) -0.0090(18)
C2 0.032(2) 0.043(3) 0.045(3) 0.002(2) -0.003(2) -0.014(2)
C3 0.035(2) 0.054(3) 0.046(3) -0.002(2) 0.002(2) -0.022(2)
C4 0.041(3) 0.051(3) 0.043(3) -0.005(2) -0.002(2) -0.018(2)
C5 0.031(2) 0.042(3) 0.044(3) -0.0032(19) -0.0041(19) -0.014(2)
C6 0.028(2) 0.037(2) 0.043(3) 0.0007(18) -0.0027(19) -0.011(2)
C7 0.025(2) 0.031(2) 0.042(3) -0.0015(17) -0.0017(18) -0.0125(18)
C8 0.032(2) 0.032(2) 0.043(3) -0.0037(18) -0.0090(19) -0.0082(19)
C9 0.024(2) 0.032(2) 0.058(3) -0.0025(17) -0.0078(19) -0.015(2)
C10 0.025(2) 0.038(2) 0.053(3) -0.0019(18) 0.0000(19) -0.019(2)
C11 0.024(2) 0.034(2) 0.048(3) -0.0024(17) -0.0007(18) -0.018(2)
C12 0.025(2) 0.049(3) 0.048(3) -0.0006(19) -0.0040(19) -0.020(2)
C13 0.026(2) 0.066(3) 0.051(3) 0.005(2) -0.002(2) -0.026(3)
C14 0.033(3) 0.084(4) 0.048(3) 0.004(3) 0.000(2) -0.032(3)
C15 0.034(2) 0.070(4) 0.042(3) -0.002(2) -0.003(2) -0.019(3)
C16 0.027(2) 0.050(3) 0.040(3) 0.000(2) -0.0023(18) -0.017(2)
C17 0.028(2) 0.047(3) 0.045(3) -0.003(2) -0.0024(19) -0.013(2)
C18 0.029(2) 0.036(2) 0.042(3) -0.0025(18) -0.0029(19) -0.010(2)
C19 0.028(2) 0.039(2) 0.042(3) -0.0012(18) 0.0005(19) -0.007(2)
C20 0.033(2) 0.049(3) 0.050(3) 0.000(2) -0.007(2) -0.011(2)
C21 0.041(3) 0.047(3) 0.045(3) -0.005(2) -0.007(2) -0.006(2)
C22 0.036(2) 0.051(3) 0.038(3) -0.005(2) -0.001(2) -0.008(2)
C23 0.044(3) 0.065(3) 0.042(3) -0.002(3) -0.005(2) -0.005(2)
C24 0.066(4) 0.080(4) 0.045(3) -0.004(3) -0.003(3) -0.008(3)
C25 0.065(4) 0.101(5) 0.050(3) -0.018(4) -0.019(3) -0.004(3)
C26 0.087(5) 0.063(4) 0.049(3) -0.006(3) -0.009(3) -0.001(3)
C27 0.044(3) 0.077(4) 0.049(3) 0.001(3) -0.006(2) -0.030(3)
C28 0.043(3) 0.100(5) 0.049(3) 0.000(3) -0.008(2) -0.033(3)
C29 0.070(4) 0.124(6) 0.047(4) -0.017(4) -0.003(3) -0.014(4)
C30 0.069(4) 0.129(7) 0.097(5) 0.026(4) -0.033(4) -0.080(5)
O3 0.117(5) 0.069(3) 0.116(5) -0.025(3) -0.006(4) 0.001(3)
N3 0.056(3) 0.060(3) 0.055(3) -0.013(2) -0.012(2) -0.006(2)
C31 0.119(6) 0.060(4) 0.068(4) -0.021(4) -0.035(4) -0.004(3)
C32 0.137(8) 0.103(6) 0.069(5) -0.042(6) -0.044(5) 0.001(4)
C33 0.052(3) 0.064(4) 0.080(5) -0.002(3) 0.000(3) -0.013(3)
O5 0.046(2) 0.077(3) 0.111(4) 0.018(2) -0.023(2) -0.053(3)
N5 0.040(2) 0.051(3) 0.091(4) 0.007(2) -0.012(2) -0.038(3)
C37 0.063(4) 0.073(4) 0.131(7) 0.007(3) -0.028(4) -0.058(5)
C38 0.047(3) 0.055(3) 0.088(4) -0.002(3) -0.015(3) -0.025(3)
C39 0.050(3) 0.053(3) 0.079(4) 0.002(3) -0.008(3) -0.033(3)
O6 0.097(4) 0.122(5) 0.062(3) -0.009(3) 0.003(3) -0.020(3)
N6 0.060(3) 0.094(4) 0.091(4) -0.016(3) 0.000(3) -0.035(4)
C40 0.126(8) 0.124(8) 0.107(7) -0.025(6) -0.063(6) -0.014(6)
C41 0.101(6) 0.089(6) 0.098(6) -0.022(5) 0.013(5) -0.040(5)
C42 0.064(4) 0.084(5) 0.083(5) -0.017(4) 0.003(4) -0.030(4)
O4 0.06(2) 0.131(10) 0.170(10) 0.014(6) -0.033(6) -0.107(9)
N4 0.049(3) 0.049(5) 0.056(8) 0.012(4) -0.027(6) -0.018(5)
C34 0.044(5) 0.062(6) 0.123(10) -0.003(4) -0.028(6) -0.015(6)
C35 0.058(8) 0.065(7) 0.062(8) 0.002(6) -0.012(6) -0.020(6)
C36 0.048(6) 0.063(7) 0.104(9) 0.002(5) -0.032(6) -0.019(7)
O4A 0.06(2) 0.131(10) 0.170(10) 0.014(6) -0.033(6) -0.107(9)
N4A 0.049(3) 0.049(5) 0.056(8) 0.012(4) -0.027(6) -0.018(5)
C34A 0.063(12) 0.087(16) 0.098(16) -0.015(11) 0.026(11) -0.048(12)
C35A 0.048(12) 0.066(13) 0.065(14) 0.003(10) 0.001(9) -0.036(11)
C36A 0.042(9) 0.040(9) 0.077(12) -0.001(7) -0.019(8) -0.016(8)

loop_
_atom_type_symbol
_atom_type_description
_atom_type_scat_dispersion_real
_atom_type_scat_dispersion_imag
_atom_type_scat_source
C C 0.0033 0.0016 'International Tables Vol C Tables 4.2.6.8 and 6.1.1.4'
H H 0.0000 0.0000 'International Tables Vol C Tables 4.2.6.8 and 6.1.1.4'
Cl Cl 0.1484 0.1585 'International Tables Vol C Tables 4.2.6.8 and 6.1.1.4'
Cr Cr 0.3209 0.6236 'International Tables Vol C Tables 4.2.6.8 and 6.1.1.4'
N N 0.0061 0.0033 'International Tables Vol C Tables 4.2.6.8 and 6.1.1.4'
O O 0.0106 0.0060 'International Tables Vol C Tables 4.2.6.8 and 6.1.1.4'

loop_
_geom_angle_atom_site_label_1
_geom_angle_atom_site_label_2
_geom_angle_atom_site_label_3
_geom_angle_site_symmetry_1
_geom_angle_site_symmetry_3
_geom_angle
_geom_angle_publ_flag
O2 Cr1 O1 . . 95.65(12) ?
O2 Cr1 N2 . . 92.60(14) ?
O1 Cr1 N2 . . 164.02(14) ?
O2 Cr1 N1 . . 175.45(14) ?
O1 Cr1 N1 . . 88.23(13) ?
N2 Cr1 N1 . . 83.08(15) ?
O2 Cr1 O1 . 2_766 90.43(12) ?
O1 Cr1 O1 . 2_766 78.68(12) ?
N2 Cr1 O1 . 2_766 87.60(14) ?
N1 Cr1 O1 . 2_766 87.99(13) ?
O2 Cr1 Cl1 . . 93.14(10) ?
O1 Cr1 Cl1 . . 98.65(10) ?
N2 Cr1 Cl1 . . 94.53(12) ?
N1 Cr1 Cl1 . . 88.62(11) ?
O1 Cr1 Cl1 2_766 . 175.75(9) ?
C1 O1 Cr1 . . 120.0(3) ?
C1 O1 Cr1 . 2_766 119.0(3) ?
Cr1 O1 Cr1 . 2_766 101.32(12) ?
C18 O2 Cr1 . . 128.5(3) ?
C7 N1 C11 . . 121.3(4) ?
C7 N1 Cr1 . . 126.9(3) ?
C11 N1 Cr1 . . 111.6(3) ?
C16 N2 C12 . . 121.0(4) ?
C16 N2 Cr1 . . 126.7(3) ?
C12 N2 Cr1 . . 111.6(3) ?
O1 C1 C2 . . 118.1(4) ?
O1 C1 C6 . . 122.8(4) ?
C2 C1 C6 . . 119.1(4) ?
C3 C2 C1 . . 121.6(4) ?
C3 C2 H2 . . 119.200000 ?
C1 C2 H2 . . 119.200000 ?
C2 C3 C4 . . 120.8(4) ?
C2 C3 H3 . . 119.600000 ?
C4 C3 H3 . . 119.600000 ?
C3 C4 C5 . . 117.0(4) ?
C3 C4 C27 . . 119.5(4) ?
C5 C4 C27 . . 123.3(4) ?
C6 C5 C4 . . 123.2(4) ?
C6 C5 H5 . . 118.400000 ?
C4 C5 H5 . . 118.400000 ?
C5 C6 C1 . . 118.0(4) ?
C5 C6 C7 . . 119.6(4) ?
C1 C6 C7 . . 122.4(4) ?
N1 C7 C8 . . 119.7(4) ?
N1 C7 C6 . . 120.0(4) ?
C8 C7 C6 . . 120.3(4) ?
C9 C8 C7 . . 119.2(4) ?
C9 C8 H8 . . 120.400000 ?
C7 C8 H8 . . 120.400000 ?
C10 C9 C8 . . 120.3(4) ?
C10 C9 H9 . . 119.900000 ?
C8 C9 H9 . . 119.900000 ?
C9 C10 C11 . . 119.0(4) ?
C9 C10 H10 . . 120.500000 ?
C11 C10 H10 . . 120.500000 ?
N1 C11 C10 . . 120.4(4) ?
N1 C11 C12 . . 115.8(4) ?
C10 C11 C12 . . 123.7(4) ?
N2 C12 C13 . . 120.7(4) ?
N2 C12 C11 . . 116.5(4) ?
C13 C12 C11 . . 122.8(4) ?
C12 C13 C14 . . 118.6(4) ?
C12 C13 H13 . . 120.700000 ?
C14 C13 H13 . . 120.700000 ?
C15 C14 C13 . . 121.0(5) ?
C15 C14 H14 . . 119.500000 ?
C13 C14 H14 . . 119.500000 ?
C14 C15 C16 . . 119.3(5) ?
C14 C15 H15 . . 120.400000 ?
C16 C15 H15 . . 120.400000 ?
N2 C16 C15 . . 119.3(4) ?
N2 C16 C17 . . 121.3(4) ?
C15 C16 C17 . . 119.5(4) ?
C22 C17 C18 . . 118.0(4) ?
C22 C17 C16 . . 119.2(4) ?
C18 C17 C16 . . 122.7(4) ?
O2 C18 C19 . . 117.1(4) ?
O2 C18 C17 . . 126.0(4) ?
C19 C18 C17 . . 116.9(4) ?
C20 C19 C18 . . 122.6(4) ?
C20 C19 H19 . . 118.700000 ?
C18 C19 H19 . . 118.700000 ?
C19 C20 C21 . . 122.0(4) ?
C19 C20 H20 . . 119.000000 ?
C21 C20 H20 . . 119.000000 ?
C22 C21 C20 . . 116.1(5) ?
C22 C21 C23 . . 123.7(4) ?
C20 C21 C23 . . 120.3(4) ?
C21 C22 C17 . . 124.4(4) ?
C21 C22 H22 . . 117.800000 ?
C17 C22 H22 . . 117.800000 ?
C25 C23 C21 . . 110.2(5) ?
C25 C23 C24 . . 109.9(5) ?
C21 C23 C24 . . 112.1(4) ?
C25 C23 C26 . . 108.9(5) ?
C21 C23 C26 . . 108.2(5) ?
C24 C23 C26 . . 107.4(5) ?
C23 C24 H24A . . 109.500000 ?
C23 C24 H24B . . 109.500000 ?
H24A C24 H24B . . 109.500000 ?
C23 C24 H24C . . 109.500000 ?
H24A C24 H24C . . 109.500000 ?
H24B C24 H24C . . 109.500000 ?
C23 C25 H25A . . 109.500000 ?
C23 C25 H25B . . 109.500000 ?
H25A C25 H25B . . 109.500000 ?
C23 C25 H25C . . 109.500000 ?
H25A C25 H25C . . 109.500000 ?
H25B C25 H25C . . 109.500000 ?
C23 C26 H26A . . 109.500000 ?
C23 C26 H26B . . 109.500000 ?
H26A C26 H26B . . 109.500000 ?
C23 C26 H26C . . 109.500000 ?
H26A C26 H26C . . 109.500000 ?
H26B C26 H26C . . 109.500000 ?
C30 C27 C28 . . 110.2(5) ?
C30 C27 C4 . . 111.1(5) ?
C28 C27 C4 . . 112.7(4) ?
C30 C27 C29 . . 109.1(6) ?
C28 C27 C29 . . 106.8(5) ?
C4 C27 C29 . . 106.7(5) ?
C27 C28 H28A . . 109.500000 ?
C27 C28 H28B . . 109.500000 ?
H28A C28 H28B . . 109.500000 ?
C27 C28 H28C . . 109.500000 ?
H28A C28 H28C . . 109.500000 ?
H28B C28 H28C . . 109.500000 ?
C27 C29 H29A . . 109.500000 ?
C27 C29 H29B . . 109.500000 ?
H29A C29 H29B . . 109.500000 ?
C27 C29 H29C . . 109.500000 ?
H29A C29 H29C . . 109.500000 ?
H29B C29 H29C . . 109.500000 ?
C27 C30 H30A . . 109.500000 ?
C27 C30 H30B . . 109.500000 ?
H30A C30 H30B . . 109.500000 ?
C27 C30 H30C . . 109.500000 ?
H30A C30 H30C . . 109.500000 ?
H30B C30 H30C . . 109.500000 ?
C33 N3 C32 . . 120.8(6) ?
C33 N3 C31 . . 122.5(6) ?
C32 N3 C31 . . 116.7(6) ?
N3 C31 H31A . . 109.500000 ?
N3 C31 H31B . . 109.500000 ?
H31A C31 H31B . . 109.500000 ?
N3 C31 H31C . . 109.500000 ?
H31A C31 H31C . . 109.500000 ?
H31B C31 H31C . . 109.500000 ?
N3 C32 H32A . . 109.500000 ?
N3 C32 H32B . . 109.500000 ?
H32A C32 H32B . . 109.500000 ?
N3 C32 H32C . . 109.500000 ?
H32A C32 H32C . . 109.500000 ?
H32B C32 H32C . . 109.500000 ?
O3 C33 N3 . . 124.6(7) ?
O3 C33 H33 . . 117.700000 ?
N3 C33 H33 . . 117.700000 ?
C39 N5 C38 . . 121.2(5) ?
C39 N5 C37 . . 121.4(5) ?
C38 N5 C37 . . 117.0(4) ?
N5 C37 H37A . . 109.500000 ?
N5 C37 H37B . . 109.500000 ?
H37A C37 H37B . . 109.500000 ?
N5 C37 H37C . . 109.500000 ?
H37A C37 H37C . . 109.500000 ?
H37B C37 H37C . . 109.500000 ?
N5 C38 H38A . . 109.500000 ?
N5 C38 H38B . . 109.500000 ?
H38A C38 H38B . . 109.500000 ?
N5 C38 H38C . . 109.500000 ?
H38A C38 H38C . . 109.500000 ?
H38B C38 H38C . . 109.500000 ?
O5 C39 N5 . . 126.3(6) ?
O5 C39 H39 . . 116.900000 ?
N5 C39 H39 . . 116.900000 ?
C42 N6 C40 . . 121.3(8) ?
C42 N6 C41 . . 121.5(7) ?
C40 N6 C41 . . 117.0(7) ?
N6 C40 H40A . . 109.500000 ?
N6 C40 H40B . . 109.500000 ?
H40A C40 H40B . . 109.500000 ?
N6 C40 H40C . . 109.500000 ?
H40A C40 H40C . . 109.500000 ?
H40B C40 H40C . . 109.500000 ?
N6 C41 H41A . . 109.500000 ?
N6 C41 H41B . . 109.500000 ?
H41A C41 H41B . . 109.500000 ?
N6 C41 H41C . . 109.500000 ?
H41A C41 H41C . . 109.500000 ?
H41B C41 H41C . . 109.500000 ?
O6 C42 N6 . . 127.8(8) ?
O6 C42 H42 . . 116.100000 ?
N6 C42 H42 . . 116.100000 ?
C36 N4 C35 . . 121.1(15) ?
C36 N4 C34 . . 123.1(13) ?
C35 N4 C34 . . 115.5(12) ?
N4 C34 H34A . . 109.500000 ?
N4 C34 H34B . . 109.500000 ?
H34A C34 H34B . . 109.500000 ?
N4 C34 H34C . . 109.500000 ?
H34A C34 H34C . . 109.500000 ?
H34B C34 H34C . . 109.500000 ?
N4 C35 H35A . . 109.500000 ?
N4 C35 H35B . . 109.500000 ?
H35A C35 H35B . . 109.500000 ?
N4 C35 H35C . . 109.500000 ?
H35A C35 H35C . . 109.500000 ?
H35B C35 H35C . . 109.500000 ?
O4 C36 N4 . . 121.3(19) ?
O4 C36 H36 . . 119.400000 ?
N4 C36 H36 . . 119.400000 ?
C36A N4A C35A . . 128.(2) ?
C36A N4A C34A . . 111.(2) ?
C35A N4A C34A . . 119.(2) ?
N4A C34A H34D . . 109.500000 ?
N4A C34A H34E . . 109.500000 ?
H34D C34A H34E . . 109.500000 ?
N4A C34A H34F . . 109.500000 ?
H34D C34A H34F . . 109.500000 ?
H34E C34A H34F . . 109.500000 ?
N4A C35A H35D . . 109.500000 ?
N4A C35A H35E . . 109.500000 ?
H35D C35A H35E . . 109.500000 ?
N4A C35A H35F . . 109.500000 ?
H35D C35A H35F . . 109.500000 ?
H35E C35A H35F . . 109.500000 ?
O4A C36A N4A . . 122.(4) ?
O4A C36A H36A . . 118.800000 ?
N4A C36A H36A . . 118.800000 ?

loop_
_geom_bond_atom_site_label_1
_geom_bond_atom_site_label_2
_geom_bond_site_symmetry_2
_geom_bond_distance
_geom_bond_publ_flag
Cr1 O2 . 1.878(3) ?
Cr1 O1 . 1.959(3) ?
Cr1 N2 . 2.009(4) ?
Cr1 N1 . 2.031(4) ?
Cr1 O1 2_766 2.067(3) ?
Cr1 Cl1 . 2.3102(14) ?
O1 C1 . 1.353(5) ?
O2 C18 . 1.308(5) ?
N1 C7 . 1.333(6) ?
N1 C11 . 1.365(5) ?
N2 C16 . 1.348(6) ?
N2 C12 . 1.375(5) ?
C1 C2 . 1.391(6) ?
C1 C6 . 1.405(6) ?
C2 C3 . 1.369(7) ?
C2 H2 . 0.950000 ?
C3 C4 . 1.394(7) ?
C3 H3 . 0.950000 ?
C4 C5 . 1.397(6) ?
C4 C27 . 1.527(7) ?
C5 C6 . 1.389(7) ?
C5 H5 . 0.950000 ?
C6 C7 . 1.500(6) ?
C7 C8 . 1.410(6) ?
C8 C9 . 1.385(6) ?
C8 H8 . 0.950000 ?
C9 C10 . 1.367(7) ?
C9 H9 . 0.950000 ?
C10 C11 . 1.394(6) ?
C10 H10 . 0.950000 ?
C11 C12 . 1.470(7) ?
C12 C13 . 1.381(6) ?
C13 C14 . 1.382(8) ?
C13 H13 . 0.950000 ?
C14 C15 . 1.369(7) ?
C14 H14 . 0.950000 ?
C15 C16 . 1.417(6) ?
C15 H15 . 0.950000 ?
C16 C17 . 1.486(6) ?
C17 C22 . 1.411(7) ?
C17 C18 . 1.430(6) ?
C18 C19 . 1.412(6) ?
C19 C20 . 1.361(7) ?
C19 H19 . 0.950000 ?
C20 C21 . 1.402(7) ?
C20 H20 . 0.950000 ?
C21 C22 . 1.379(7) ?
C21 C23 . 1.530(7) ?
C22 H22 . 0.950000 ?
C23 C25 . 1.505(9) ?
C23 C24 . 1.538(8) ?
C23 C26 . 1.545(9) ?
C24 H24A . 0.980000 ?
C24 H24B . 0.980000 ?
C24 H24C . 0.980000 ?
C25 H25A . 0.980000 ?
C25 H25B . 0.980000 ?
C25 H25C . 0.980000 ?
C26 H26A . 0.980000 ?
C26 H26B . 0.980000 ?
C26 H26C . 0.980000 ?
C27 C30 . 1.512(9) ?
C27 C28 . 1.513(7) ?
C27 C29 . 1.586(10) ?
C28 H28A . 0.980000 ?
C28 H28B . 0.980000 ?
C28 H28C . 0.980000 ?
C29 H29A . 0.980000 ?
C29 H29B . 0.980000 ?
C29 H29C . 0.980000 ?
C30 H30A . 0.980000 ?
C30 H30B . 0.980000 ?
C30 H30C . 0.980000 ?
O3 C33 . 1.214(8) ?
N3 C33 . 1.324(9) ?
N3 C32 . 1.432(8) ?
N3 C31 . 1.447(8) ?
C31 H31A . 0.980000 ?
C31 H31B . 0.980000 ?
C31 H31C . 0.980000 ?
C32 H32A . 0.980000 ?
C32 H32B . 0.980000 ?
C32 H32C . 0.980000 ?
C33 H33 . 0.950000 ?
O5 C39 . 1.216(7) ?
N5 C39 . 1.338(6) ?
N5 C38 . 1.452(7) ?
N5 C37 . 1.455(8) ?
C37 H37A . 0.980000 ?
C37 H37B . 0.980000 ?
C37 H37C . 0.980000 ?
C38 H38A . 0.980000 ?
C38 H38B . 0.980000 ?
C38 H38C . 0.980000 ?
C39 H39 . 0.950000 ?
O6 C42 . 1.250(9) ?
N6 C42 . 1.309(9) ?
N6 C40 . 1.414(10) ?
N6 C41 . 1.495(10) ?
C40 H40A . 0.980000 ?
C40 H40B . 0.980000 ?
C40 H40C . 0.980000 ?
C41 H41A . 0.980000 ?
C41 H41B . 0.980000 ?
C41 H41C . 0.980000 ?
C42 H42 . 0.950000 ?
O4 C36 . 1.21(2) ?
N4 C36 . 1.361(18) ?
N4 C35 . 1.387(17) ?
N4 C34 . 1.414(19) ?
C34 H34A . 0.980000 ?
C34 H34B . 0.980000 ?
C34 H34C . 0.980000 ?
C35 H35A . 0.980000 ?
C35 H35B . 0.980000 ?
C35 H35C . 0.980000 ?
C36 H36 . 0.950000 ?
O4A C36A . 1.20(2) ?
N4A C36A . 1.327(18) ?
N4A C35A . 1.445(18) ?
N4A C34A . 1.454(19) ?
C34A H34D . 0.980000 ?
C34A H34E . 0.980000 ?
C34A H34F . 0.980000 ?
C35A H35D . 0.980000 ?
C35A H35E . 0.980000 ?
C35A H35F . 0.980000 ?
C36A H36A . 0.950000 ?

loop_
_geom_torsion_atom_site_label_1
_geom_torsion_atom_site_label_2
_geom_torsion_atom_site_label_3
_geom_torsion_atom_site_label_4
_geom_torsion_site_symmetry_1
_geom_torsion_site_symmetry_2
_geom_torsion_site_symmetry_3
_geom_torsion_site_symmetry_4
_geom_torsion
_geom_torsion_publ_flag
O1 Cr1 O2 C18 . . . . 179.4(4) ?
N2 Cr1 O2 C18 . . . . 13.1(4) ?
O1 Cr1 O2 C18 2_766 . . . 100.7(4) ?
Cl1 Cr1 O2 C18 . . . . -81.6(4) ?
Cr1 O1 C1 C2 . . . . -136.7(4) ?
Cr1 O1 C1 C2 2_766 . . . 97.9(4) ?
Cr1 O1 C1 C6 . . . . 46.1(5) ?
Cr1 O1 C1 C6 2_766 . . . -79.2(5) ?
O1 C1 C2 C3 . . . . -173.7(5) ?
C6 C1 C2 C3 . . . . 3.6(8) ?
C1 C2 C3 C4 . . . . 0.5(8) ?
C2 C3 C4 C5 . . . . -4.5(8) ?
C2 C3 C4 C27 . . . . 171.8(5) ?
C3 C4 C5 C6 . . . . 4.7(8) ?
C27 C4 C5 C6 . . . . -171.6(5) ?
C4 C5 C6 C1 . . . . -0.7(7) ?
C4 C5 C6 C7 . . . . 179.0(5) ?
O1 C1 C6 C5 . . . . 173.6(4) ?
C2 C1 C6 C5 . . . . -3.5(7) ?
O1 C1 C6 C7 . . . . -6.0(7) ?
C2 C1 C6 C7 . . . . 176.9(4) ?
C11 N1 C7 C8 . . . . 2.9(6) ?
Cr1 N1 C7 C8 . . . . -171.3(3) ?
C11 N1 C7 C6 . . . . -176.3(4) ?
Cr1 N1 C7 C6 . . . . 9.5(6) ?
C5 C6 C7 N1 . . . . 157.0(4) ?
C1 C6 C7 N1 . . . . -23.3(7) ?
C5 C6 C7 C8 . . . . -22.2(7) ?
C1 C6 C7 C8 . . . . 157.5(4) ?
N1 C7 C8 C9 . . . . -2.7(7) ?
C6 C7 C8 C9 . . . . 176.5(4) ?
C7 C8 C9 C10 . . . . 0.6(7) ?
C8 C9 C10 C11 . . . . 1.2(7) ?
C7 N1 C11 C10 . . . . -1.1(7) ?
Cr1 N1 C11 C10 . . . . 173.9(3) ?
C7 N1 C11 C12 . . . . 175.6(4) ?
Cr1 N1 C11 C12 . . . . -9.4(5) ?
C9 C10 C11 N1 . . . . -1.0(7) ?
C9 C10 C11 C12 . . . . -177.4(4) ?
C16 N2 C12 C13 . . . . -0.8(8) ?
Cr1 N2 C12 C13 . . . . -171.9(4) ?
C16 N2 C12 C11 . . . . 178.8(4) ?
Cr1 N2 C12 C11 . . . . 7.6(5) ?
N1 C11 C12 N2 . . . . 1.3(6) ?
C10 C11 C12 N2 . . . . 177.8(4) ?
N1 C11 C12 C13 . . . . -179.2(5) ?
C10 C11 C12 C13 . . . . -2.6(8) ?
N2 C12 C13 C14 . . . . -0.5(8) ?
C11 C12 C13 C14 . . . . 180.0(5) ?
C12 C13 C14 C15 . . . . 2.0(9) ?
C13 C14 C15 C16 . . . . -2.1(9) ?
C12 N2 C16 C15 . . . . 0.6(7) ?
Cr1 N2 C16 C15 . . . . 170.3(4) ?
C12 N2 C16 C17 . . . . -179.0(4) ?
Cr1 N2 C16 C17 . . . . -9.3(7) ?
C14 C15 C16 N2 . . . . 0.8(8) ?
C14 C15 C16 C17 . . . . -179.6(5) ?
N2 C16 C17 C22 . . . . -170.8(5) ?
C15 C16 C17 C22 . . . . 9.6(8) ?
N2 C16 C17 C18 . . . . 12.8(8) ?
C15 C16 C17 C18 . . . . -166.8(5) ?
Cr1 O2 C18 C19 . . . . 167.6(3) ?
Cr1 O2 C18 C17 . . . . -13.3(7) ?
C22 C17 C18 O2 . . . . -177.9(5) ?
C16 C17 C18 O2 . . . . -1.4(8) ?
C22 C17 C18 C19 . . . . 1.1(7) ?
C16 C17 C18 C19 . . . . 177.6(4) ?
O2 C18 C19 C20 . . . . 177.6(5) ?
C17 C18 C19 C20 . . . . -1.6(7) ?
C18 C19 C20 C21 . . . . 0.4(8) ?
C19 C20 C21 C22 . . . . 1.3(8) ?
C19 C20 C21 C23 . . . . -179.3(5) ?
C20 C21 C22 C17 . . . . -1.7(8) ?
C23 C21 C22 C17 . . . . 178.9(5) ?
C18 C17 C22 C21 . . . . 0.5(8) ?
C16 C17 C22 C21 . . . . -176.1(5) ?
C22 C21 C23 C25 . . . . -123.0(6) ?
C20 C21 C23 C25 . . . . 57.6(7) ?
C22 C21 C23 C24 . . . . -0.3(8) ?
C20 C21 C23 C24 . . . . -179.7(5) ?
C22 C21 C23 C26 . . . . 117.9(6) ?
C20 C21 C23 C26 . . . . -61.4(7) ?
C3 C4 C27 C30 . . . . 49.4(8) ?
C5 C4 C27 C30 . . . . -134.5(6) ?
C3 C4 C27 C28 . . . . 173.6(6) ?
C5 C4 C27 C28 . . . . -10.2(8) ?
C3 C4 C27 C29 . . . . -69.4(6) ?
C5 C4 C27 C29 . . . . 106.7(6) ?
C32 N3 C33 O3 . . . . -0.7(10) ?
C31 N3 C33 O3 . . . . 177.5(7) ?
C38 N5 C39 O5 . . . . -176.5(7) ?
C37 N5 C39 O5 . . . . -3.5(11) ?
C40 N6 C42 O6 . . . . -6.6(12) ?
C41 N6 C42 O6 . . . . 177.5(7) ?
C35 N4 C36 O4 . . . . -175.(9) ?
C34 N4 C36 O4 . . . . 11.(9) ?
C35A N4A C36A O4A . . . . 180.(17) ?
C34A N4A C36A O4A . . . . 16.(17) ?
